data_7228062
loop_
_publ_author_name
'Li, Zhongyi'
'Zhang, Chi'
'Zhai, Bin'
'Han, Jing-Cheng'
'Pei, Meng-Chun'
'Zhang, Jian-Jun'
'Zhang, Fuli'
'Li, Suzhi'
'Cao, Guangxiu'

_publ_section_title
;
 Linking heterometallic Cu-Ln chain unit with 2-methylenesuccinate bridge
 to form 2D network exhibiting large magnetocaloric effect
;
_journal_name_full CrystEngComm
_journal_paper_doi 10.1039/C7CE00356K
_journal_year 2017
_chemical_formula_sum 'C20 H32 Cu O24 Tb2'
_chemical_formula_weight 1037.83
_space_group_crystal_system triclinic
_space_group_IT_number 2
_space_group_name_Hall '-P 1'
_space_group_name_H-M_alt 'P -1'
_symmetry_space_group_name_Hall '-P 1'
_symmetry_space_group_name_H-M 'P -1'
_atom_sites_solution_hydrogens mixed
_audit_creation_method SHELXL-2016/6
_audit_update_record
;
2017-02-14 deposited with the CCDC.
2017-04-12 downloaded from the CCDC.
;
_cell_angle_alpha 109.296(2)
_cell_angle_beta 99.958(2)
_cell_angle_gamma 98.927(2)
_cell_formula_units_Z 1
_cell_length_a 6.9630(4)
_cell_length_b 10.5852(5)
_cell_length_c 11.4644(6)
_cell_measurement_reflns_used 9967
_cell_measurement_temperature 299(2)
_cell_measurement_theta_max 28.38
_cell_measurement_theta_min 3.05
_cell_volume 764.74(7)
_computing_cell_refinement 'Bruker SAINT'
_computing_data_collection 'Bruker APEX2'
_computing_data_reduction 'Bruker SAINT'
_computing_molecular_graphics 'Bruker SHELXTL'
_computing_publication_material 'Bruker SHELXTL'
_computing_structure_refinement 'SHELXL-2016/6 (Sheldrick, 2016)'
_computing_structure_solution 'SHELXT 2014/4 (Sheldrick, 2014)'
_diffrn_ambient_temperature 299(2)
_diffrn_measured_fraction_theta_full 0.999
_diffrn_measured_fraction_theta_max 0.999
_diffrn_measurement_device_type 'Bruker APEX-II CCD'
_diffrn_measurement_method '\f and \w scans'
_diffrn_radiation_type MoK\a
_diffrn_radiation_wavelength 0.71073
_diffrn_reflns_av_R_equivalents 0.0298
_diffrn_reflns_av_unetI/netI 0.0140
_diffrn_reflns_Laue_measured_fraction_full 0.999
_diffrn_reflns_Laue_measured_fraction_max 0.999
_diffrn_reflns_limit_h_max 8
_diffrn_reflns_limit_h_min -8
_diffrn_reflns_limit_k_max 12
_diffrn_reflns_limit_k_min -12
_diffrn_reflns_limit_l_max 13
_diffrn_reflns_limit_l_min -13
_diffrn_reflns_number 26211
_diffrn_reflns_point_group_measured_fraction_full 0.999
_diffrn_reflns_point_group_measured_fraction_max 0.999
_diffrn_reflns_theta_full 25.000
_diffrn_reflns_theta_max 25.000
_diffrn_reflns_theta_min 3.051
_exptl_absorpt_coefficient_mu 5.363
_exptl_absorpt_correction_T_max 0.7457
_exptl_absorpt_correction_T_min 0.4517
_exptl_absorpt_correction_type multi-scan
_exptl_absorpt_process_details 'SADABS (Sheldrick,1996)'
_exptl_crystal_colour blue
_exptl_crystal_density_diffrn 2.254
_exptl_crystal_description block
_exptl_crystal_F_000 503
_exptl_crystal_size_max 0.41
_exptl_crystal_size_mid 0.22
_exptl_crystal_size_min 0.18
_refine_diff_density_max 3.264
_refine_diff_density_min -0.759
_refine_diff_density_rms 0.136
_refine_ls_extinction_method none
_refine_ls_goodness_of_fit_ref 1.050
_refine_ls_hydrogen_treatment mixed
_refine_ls_matrix_type full
_refine_ls_number_parameters 238
_refine_ls_number_reflns 2689
_refine_ls_number_restraints 9
_refine_ls_restrained_S_all 1.048
_refine_ls_R_factor_all 0.0238
_refine_ls_R_factor_gt 0.0229
_refine_ls_shift/su_max 0.000
_refine_ls_shift/su_mean 0.000
_refine_ls_structure_factor_coef Fsqd
_refine_ls_weighting_details 'w=1/[\s^2^(Fo^2^)+(0.0355P)^2^+3.5799P] where P=(Fo^2^+2Fc^2^)/3'
_refine_ls_weighting_scheme calc
_refine_ls_wR_factor_gt 0.0616
_refine_ls_wR_factor_ref 0.0622
_reflns_Friedel_coverage 0.000
_reflns_number_gt 2607
_reflns_number_total 2689
_reflns_threshold_expression 'I > 2\s(I)'
_cod_data_source_file c7ce00356k2.cif
_cod_data_source_block 1_a
_cod_database_code 7228062
_shelx_shelxl_version_number 2016/6
_shelx_space_group_comment
;
The symmetry employed for this shelxl refinement is uniquely defined
by the following loop, which should always be used as a source of
symmetry information in preference to the above space-group names.
They are only intended as comments.
;

loop_
_space_group_symop_operation_xyz
'x, y, z'
'-x, -y, -z'

loop_
_atom_site_label
_atom_site_type_symbol
_atom_site_fract_x
_atom_site_fract_y
_atom_site_fract_z
_atom_site_U_iso_or_equiv
_atom_site_adp_type
_atom_site_occupancy
_atom_site_site_symmetry_order
_atom_site_calc_flag
_atom_site_refinement_flags_posn
_atom_site_refinement_flags_adp
_atom_site_refinement_flags_occupancy
Tb1 Tb 0.64102(3) 0.70710(2) 0.09937(2) 0.01415(9) Uani 1 1 d . . .
Cu1 Cu 1.000000 1.000000 0.500000 0.01979(17) Uani 1 2 d S . P
O1 O 0.7313(5) 0.7455(4) 0.3197(3) 0.0276(7) Uani 1 1 d . . .
O2 O 0.7808(5) 0.8799(4) 0.5205(3) 0.0285(7) Uani 1 1 d . . .
O3 O 0.2351(6) 0.8082(4) 0.3730(3) 0.0343(8) Uani 1 1 d . . .
O4 O 0.1885(5) 0.9043(4) 0.5662(3) 0.0271(7) Uani 1 1 d . . .
O5 O 0.6138(4) 0.4746(3) 0.0939(3) 0.0199(6) Uani 1 1 d . . .
O6 O 0.6402(5) 0.2626(3) 0.0554(3) 0.0237(7) Uani 1 1 d . . .
O7 O 1.1359(5) 0.3989(3) 0.0336(3) 0.0262(7) Uani 1 1 d . . .
O8 O 1.2312(5) 0.2222(3) 0.0625(3) 0.0253(7) Uani 1 1 d . . .
O9 O 0.9712(5) 0.8553(4) 0.1976(3) 0.0273(7) Uani 1 1 d D . .
H9B H 1.044(7) 0.888(6) 0.157(5) 0.033 Uiso 1 1 d D U .
H9A H 1.054(7) 0.845(6) 0.255(4) 0.033 Uiso 1 1 d D U .
O10 O 0.6009(6) 0.9340(4) 0.1851(4) 0.0373(9) Uani 1 1 d D . .
H10D H 0.495(6) 0.960(6) 0.166(5) 0.045 Uiso 1 1 d D U .
H10C H 0.657(8) 0.979(6) 0.263(2) 0.045 Uiso 1 1 d D U .
O11 O 0.3326(5) 0.6671(3) 0.1571(3) 0.0258(7) Uani 1 1 d D . .
H11A H 0.303(8) 0.708(5) 0.226(3) 0.031 Uiso 1 1 d D U .
H11B H 0.246(7) 0.593(4) 0.125(5) 0.031 Uiso 1 1 d D U .
O12 O 0.2387(5) 0.9711(4) 0.0833(4) 0.0321(8) Uani 1 1 d D . .
H12B H 0.251(9) 0.926(6) 0.009(3) 0.038 Uiso 1 1 d D U .
H12A H 0.228(9) 1.038(4) 0.060(6) 0.038 Uiso 1 1 d D U .
C1 C 0.6884(6) 0.7751(5) 0.4251(4) 0.0180(8) Uani 1 1 d . . .
C2 C 0.5247(7) 0.6796(5) 0.4466(4) 0.0245(10) Uani 1 1 d . . .
H2A H 0.431144 0.625508 0.365408 0.029 Uiso 1 1 calc R U .
H2B H 0.583933 0.616605 0.478267 0.029 Uiso 1 1 calc R U .
C3 C 0.4099(7) 0.7514(5) 0.5387(5) 0.0256(10) Uani 1 1 d . . .
C4 C 0.2687(6) 0.8262(5) 0.4877(4) 0.0216(9) Uani 1 1 d . . .
C5 C 0.4170(12) 0.7371(9) 0.6480(8) 0.066(2) Uani 1 1 d . . .
H5A H 0.494518 0.681323 0.671363 0.080 Uiso 1 1 calc R U .
H5B H 0.344536 0.782741 0.702639 0.080 Uiso 1 1 calc R U .
C6 C 0.7094(6) 0.3874(4) 0.1156(4) 0.0161(8) Uani 1 1 d . . .
C7 C 0.9049(7) 0.4384(5) 0.2161(4) 0.0257(10) Uani 1 1 d . . .
H7A H 0.977978 0.522718 0.213258 0.031 Uiso 1 1 calc R U .
H7B H 0.876257 0.459507 0.299425 0.031 Uiso 1 1 calc R U .
C8 C 1.0346(7) 0.3355(5) 0.1988(4) 0.0264(10) Uani 1 1 d . . .
C9 C 1.1388(6) 0.3166(4) 0.0920(4) 0.0185(8) Uani 1 1 d . . .
C10 C 1.0616(9) 0.2659(8) 0.2729(6) 0.0507(17) Uani 1 1 d . . .
H10A H 1.145264 0.204657 0.259633 0.061 Uiso 1 1 calc R U .
H10B H 0.997172 0.277470 0.339092 0.061 Uiso 1 1 calc R U .

loop_
_atom_site_aniso_label
_atom_site_aniso_U_11
_atom_site_aniso_U_22
_atom_site_aniso_U_33
_atom_site_aniso_U_23
_atom_site_aniso_U_13
_atom_site_aniso_U_12
Tb1 0.01450(12) 0.01418(12) 0.01423(12) 0.00459(8) 0.00400(8) 0.00537(8)
Cu1 0.0153(3) 0.0252(4) 0.0161(4) 0.0041(3) 0.0042(3) 0.0040(3)
O1 0.0245(16) 0.042(2) 0.0174(16) 0.0107(14) 0.0086(13) 0.0057(15)
O2 0.0230(16) 0.0345(19) 0.0211(16) 0.0049(14) 0.0051(13) -0.0009(14)
O3 0.038(2) 0.050(2) 0.0182(17) 0.0107(16) 0.0047(14) 0.0265(17)
O4 0.0242(16) 0.0398(19) 0.0218(16) 0.0118(15) 0.0101(13) 0.0143(15)
O5 0.0234(15) 0.0188(15) 0.0220(15) 0.0094(13) 0.0075(12) 0.0107(12)
O6 0.0221(15) 0.0185(16) 0.0279(17) 0.0071(13) 0.0013(13) 0.0057(13)
O7 0.0339(18) 0.0241(16) 0.0302(17) 0.0149(14) 0.0176(14) 0.0123(14)
O8 0.0270(17) 0.0322(18) 0.0297(17) 0.0193(15) 0.0139(14) 0.0176(14)
O9 0.0159(15) 0.0385(19) 0.0279(18) 0.0172(15) 0.0012(13) 0.0007(14)
O10 0.036(2) 0.0239(18) 0.036(2) -0.0043(15) -0.0100(16) 0.0166(15)
O11 0.0203(16) 0.0291(18) 0.0193(16) -0.0021(14) 0.0085(13) 0.0013(13)
O12 0.0319(18) 0.0317(19) 0.040(2) 0.0177(17) 0.0118(16) 0.0138(16)
C1 0.0155(19) 0.027(2) 0.019(2) 0.0141(18) 0.0038(16) 0.0108(17)
C2 0.019(2) 0.036(3) 0.023(2) 0.016(2) 0.0044(18) 0.0094(19)
C3 0.020(2) 0.038(3) 0.027(2) 0.021(2) 0.0068(18) 0.009(2)
C4 0.015(2) 0.030(2) 0.018(2) 0.0079(18) 0.0030(17) 0.0030(18)
C5 0.061(4) 0.089(6) 0.069(5) 0.041(4) 0.027(4) 0.032(4)
C6 0.0145(19) 0.023(2) 0.0143(19) 0.0078(17) 0.0082(16) 0.0070(17)
C7 0.020(2) 0.036(3) 0.018(2) 0.0050(19) 0.0053(18) 0.0083(19)
C8 0.018(2) 0.045(3) 0.021(2) 0.015(2) 0.0056(18) 0.011(2)
C9 0.0151(19) 0.022(2) 0.018(2) 0.0081(17) 0.0024(16) 0.0018(17)
C10 0.045(3) 0.089(5) 0.052(4) 0.050(4) 0.027(3) 0.041(3)

loop_
_atom_type_symbol
_atom_type_description
_atom_type_scat_dispersion_real
_atom_type_scat_dispersion_imag
_atom_type_scat_source
C C 0.0033 0.0016 'International Tables Vol C Tables 4.2.6.8 and 6.1.1.4'
H H 0.0000 0.0000 'International Tables Vol C Tables 4.2.6.8 and 6.1.1.4'
O O 0.0106 0.0060 'International Tables Vol C Tables 4.2.6.8 and 6.1.1.4'
Cu Cu 0.3201 1.2651 'International Tables Vol C Tables 4.2.6.8 and 6.1.1.4'
Tb Tb -0.1723 4.1537 'International Tables Vol C Tables 4.2.6.8 and 6.1.1.4'

loop_
_geom_angle_atom_site_label_1
_geom_angle_atom_site_label_2
_geom_angle_atom_site_label_3
_geom_angle
_geom_angle_site_symmetry_1
_geom_angle_site_symmetry_3
O10 Tb1 O11 79.45(14) . .
O10 Tb1 O1 80.28(13) . .
O11 Tb1 O1 74.99(11) . .
O10 Tb1 O9 72.58(13) . .
O11 Tb1 O9 137.35(11) . .
O1 Tb1 O9 69.12(11) . .
O10 Tb1 O5 153.00(13) . .
O11 Tb1 O5 78.91(11) . .
O1 Tb1 O5 78.67(11) . .
O9 Tb1 O5 114.61(11) . .
O10 Tb1 O8 85.89(13) . 2_765
O11 Tb1 O8 138.25(11) . 2_765
O1 Tb1 O8 140.51(11) . 2_765
O9 Tb1 O8 71.46(11) . 2_765
O5 Tb1 O8 121.09(10) . 2_765
O10 Tb1 O7 133.08(13) . 2_765
O11 Tb1 O7 145.11(11) . 2_765
O1 Tb1 O7 117.03(11) . 2_765
O9 Tb1 O7 74.33(12) . 2_765
O5 Tb1 O7 72.38(10) . 2_765
O8 Tb1 O7 52.23(10) 2_765 2_765
O10 Tb1 O6 71.81(11) . 2_665
O11 Tb1 O6 69.40(11) . 2_665
O1 Tb1 O6 137.84(11) . 2_665
O9 Tb1 O6 127.65(11) . 2_665
O5 Tb1 O6 114.66(10) . 2_665
O8 Tb1 O6 68.90(10) 2_765 2_665
O7 Tb1 O6 105.10(11) 2_765 2_665
O10 Tb1 O5 121.50(11) . 2_665
O11 Tb1 O5 71.80(10) . 2_665
O1 Tb1 O5 134.87(10) . 2_665
O9 Tb1 O5 150.79(11) . 2_665
O5 Tb1 O5 65.73(11) . 2_665
O8 Tb1 O5 83.55(10) 2_765 2_665
O7 Tb1 O5 78.49(10) 2_765 2_665
O6 Tb1 O5 50.74(9) 2_665 2_665
O10 Tb1 C9 110.10(14) . 2_765
O11 Tb1 C9 150.04(11) . 2_765
O1 Tb1 C9 133.69(11) . 2_765
O9 Tb1 C9 71.56(12) . 2_765
O5 Tb1 C9 96.68(11) . 2_765
O8 Tb1 C9 26.03(11) 2_765 2_765
O7 Tb1 C9 26.21(12) 2_765 2_765
O6 Tb1 C9 86.28(11) 2_665 2_765
O5 Tb1 C9 79.34(11) 2_665 2_765
O10 Tb1 C6 95.83(12) . 2_665
O11 Tb1 C6 66.43(11) . 2_665
O1 Tb1 C6 141.23(11) . 2_665
O9 Tb1 C6 146.59(11) . 2_665
O5 Tb1 C6 90.13(11) . 2_665
O8 Tb1 C6 76.61(11) 2_765 2_665
O7 Tb1 C6 93.86(11) 2_765 2_665
O6 Tb1 C6 24.98(11) 2_665 2_665
O5 Tb1 C6 25.91(11) 2_665 2_665
C9 Tb1 C6 84.09(11) 2_765 2_665
O2 Cu1 O2 180.0 2_776 .
O2 Cu1 O4 89.62(14) 2_776 2_676
O2 Cu1 O4 90.38(14) . 2_676
O2 Cu1 O4 90.38(14) 2_776 1_655
O2 Cu1 O4 89.62(14) . 1_655
O4 Cu1 O4 180.0 2_676 1_655
C1 O1 Tb1 149.8(3) . .
C1 O2 Cu1 117.3(3) . .
C4 O4 Cu1 117.9(3) . 1_455
C6 O5 Tb1 145.6(3) . .
C6 O5 Tb1 93.5(2) . 2_665
Tb1 O5 Tb1 114.27(11) . 2_665
C6 O6 Tb1 95.2(2) . 2_665
C9 O7 Tb1 93.0(3) . 2_765
C9 O8 Tb1 94.5(2) . 2_765
Tb1 O9 H9B 124(4) . .
Tb1 O9 H9A 123(4) . .
H9B O9 H9A 104(6) . .
Tb1 O10 H10D 125(4) . .
Tb1 O10 H10C 117(4) . .
H10D O10 H10C 109(3) . .
Tb1 O11 H11A 129(4) . .
Tb1 O11 H11B 125(4) . .
H11A O11 H11B 103(6) . .
H12B O12 H12A 89(6) . .
O1 C1 O2 123.5(4) . .
O1 C1 C2 120.6(4) . .
O2 C1 C2 115.8(4) . .
C3 C2 C1 114.5(4) . .
C3 C2 H2A 108.6 . .
C1 C2 H2A 108.6 . .
C3 C2 H2B 108.6 . .
C1 C2 H2B 108.6 . .
H2A C2 H2B 107.6 . .
C5 C3 C2 122.1(5) . .
C5 C3 C4 122.8(5) . .
C2 C3 C4 114.7(4) . .
O3 C4 O4 123.4(4) . .
O3 C4 C3 119.0(4) . .
O4 C4 C3 117.6(4) . .
C3 C5 H5A 120.0 . .
C3 C5 H5B 120.0 . .
H5A C5 H5B 120.0 . .
O6 C6 O5 119.9(4) . .
O6 C6 C7 120.7(4) . .
O5 C6 C7 119.3(4) . .
O6 C6 Tb1 59.9(2) . 2_665
O5 C6 Tb1 60.6(2) . 2_665
C7 C6 Tb1 173.3(3) . 2_665
C8 C7 C6 112.8(4) . .
C8 C7 H7A 109.0 . .
C6 C7 H7A 109.0 . .
C8 C7 H7B 109.0 . .
C6 C7 H7B 109.0 . .
H7A C7 H7B 107.8 . .
C10 C8 C9 119.9(5) . .
C10 C8 C7 123.0(5) . .
C9 C8 C7 117.1(4) . .
O8 C9 O7 120.2(4) . .
O8 C9 C8 120.7(4) . .
O7 C9 C8 119.0(4) . .
O8 C9 Tb1 59.5(2) . 2_765
O7 C9 Tb1 60.8(2) . 2_765
C8 C9 Tb1 176.3(3) . 2_765
C8 C10 H10A 120.0 . .
C8 C10 H10B 120.0 . .
H10A C10 H10B 120.0 . .

loop_
_geom_bond_atom_site_label_1
_geom_bond_atom_site_label_2
_geom_bond_distance
_geom_bond_site_symmetry_2
Tb1 O10 2.357(3) .
Tb1 O11 2.372(3) .
Tb1 O1 2.373(3) .
Tb1 O9 2.415(3) .
Tb1 O5 2.418(3) .
Tb1 O8 2.466(3) 2_765
Tb1 O7 2.495(3) 2_765
Tb1 O6 2.541(3) 2_665
Tb1 O5 2.554(3) 2_665
Tb1 C9 2.854(4) 2_765
Tb1 C6 2.926(4) 2_665
Cu1 O2 1.929(3) 2_776
Cu1 O2 1.929(3) .
Cu1 O4 1.975(3) 2_676
Cu1 O4 1.975(3) 1_655
O1 C1 1.246(5) .
O2 C1 1.255(6) .
O3 C4 1.238(6) .
O4 C4 1.277(6) .
O5 C6 1.281(5) .
O6 C6 1.241(5) .
O7 C9 1.263(5) .
O8 C9 1.257(5) .
O9 H9B 0.85(2) .
O9 H9A 0.84(2) .
O10 H10D 0.847(19) .
O10 H10C 0.85(2) .
O11 H11A 0.84(2) .
O11 H11B 0.84(2) .
O12 H12B 0.86(2) .
O12 H12A 0.85(2) .
C1 C2 1.511(6) .
C2 C3 1.510(7) .
C2 H2A 0.9700 .
C2 H2B 0.9700 .
C3 C5 1.305(9) .
C3 C4 1.512(6) .
C5 H5A 0.9300 .
C5 H5B 0.9300 .
C6 C7 1.513(6) .
C7 C8 1.506(7) .
C7 H7A 0.9700 .
C7 H7B 0.9700 .
C8 C10 1.305(8) .
C8 C9 1.501(6) .
C10 H10A 0.9300 .
C10 H10B 0.9300 .
